data_1556360
loop_
_publ_author_name
'Tofan, Daniel'
'Cummins, Christopher C.'

_publ_section_title
;
 Bicyclic dinuclear tris-(ditopic diphosphane) complexes of zerovalent
 group 10 metals
;
_journal_issue 8
_journal_name_full 'Chemical Science'
_journal_page_first 2474
_journal_paper_doi 10.1039/c2sc20559a
_journal_volume 3
_journal_year 2012
_chemical_formula_sum 'C108 H126 As2 Ni2 P6'
_chemical_formula_weight 1877.17
_space_group_IT_number 148
_space_group_name_Hall '-R 3'
_space_group_name_H-M_alt 'R -3 :H'
_symmetry_cell_setting hexagonal
_symmetry_space_group_name_H-M 'R -3 :H'
_atom_sites_solution_hydrogens geom
_atom_sites_solution_primary direct
_atom_sites_solution_secondary difmap
_audit_creation_method SHELXL-97
_cell_angle_alpha 90.00
_cell_angle_beta 90.00
_cell_angle_gamma 120.00
_cell_formula_units_Z 6
_cell_length_a 23.0523(8)
_cell_length_b 23.0523(8)
_cell_length_c 31.4482(11)
_cell_measurement_reflns_used 9988
_cell_measurement_temperature 100(2)
_cell_measurement_theta_max 30.79
_cell_measurement_theta_min 2.42
_cell_volume 14472.9(9)
_computing_cell_refinement 'SAINT 7.46A (Bruker-AXS, 2009)'
_computing_data_collection 'APEX2 v2009.9.0 (Bruker-AXS, 2009)'
_computing_data_reduction 'SAINT 7.46A (Bruker-AXS, 2009)'
_computing_molecular_graphics 'Bruker SHELXTL'
_computing_publication_material 'Bruker SHELXTL'
_computing_structure_refinement 'SHELXL-97 (Sheldrick, 2008)'
_computing_structure_solution 'SHELXS-97 (Sheldrick, 2008)'
_diffrn_ambient_temperature 100(2)
_diffrn_detector_area_resol_mean 8.3
_diffrn_measured_fraction_theta_full 1.000
_diffrn_measured_fraction_theta_max 1.000
_diffrn_measurement_device_type 'Bruker Smart APEX CCD'
_diffrn_measurement_method '\f and \w scans'
_diffrn_radiation_monochromator graphite
_diffrn_radiation_source 'fine-focus sealed tube'
_diffrn_radiation_type MoK\a
_diffrn_radiation_wavelength 0.71073
_diffrn_reflns_av_R_equivalents 0.0357
_diffrn_reflns_av_sigmaI/netI 0.0144
_diffrn_reflns_limit_h_max 32
_diffrn_reflns_limit_h_min -32
_diffrn_reflns_limit_k_max 32
_diffrn_reflns_limit_k_min -32
_diffrn_reflns_limit_l_max 44
_diffrn_reflns_limit_l_min -44
_diffrn_reflns_number 135796
_diffrn_reflns_theta_full 30.51
_diffrn_reflns_theta_max 30.51
_diffrn_reflns_theta_min 1.21
_exptl_absorpt_coefficient_mu 1.217
_exptl_absorpt_correction_T_max 0.7116
_exptl_absorpt_correction_T_min 0.6417
_exptl_absorpt_correction_type multi-scan
_exptl_absorpt_process_details 'SADABS (Sheldrick, 2009)'
_exptl_crystal_colour orange
_exptl_crystal_density_diffrn 1.292
_exptl_crystal_density_method 'not measured'
_exptl_crystal_description block
_exptl_crystal_F_000 5916
_exptl_crystal_size_max 0.40
_exptl_crystal_size_mid 0.35
_exptl_crystal_size_min 0.30
_refine_diff_density_max 0.811
_refine_diff_density_min -0.282
_refine_diff_density_rms 0.060
_refine_ls_extinction_method none
_refine_ls_goodness_of_fit_ref 1.028
_refine_ls_hydrogen_treatment constr
_refine_ls_matrix_type full
_refine_ls_number_parameters 359
_refine_ls_number_reflns 9827
_refine_ls_number_restraints 0
_refine_ls_restrained_S_all 1.028
_refine_ls_R_factor_all 0.0368
_refine_ls_R_factor_gt 0.0277
_refine_ls_shift/su_max 0.005
_refine_ls_shift/su_mean 0.000
_refine_ls_structure_factor_coef Fsqd
_refine_ls_weighting_details 'calc w=1/[\s^2^(Fo^2^)+(0.0348P)^2^+27.5454P] where P=(Fo^2^+2Fc^2^)/3'
_refine_ls_weighting_scheme calc
_refine_ls_wR_factor_gt 0.0695
_refine_ls_wR_factor_ref 0.0766
_reflns_number_gt 8353
_reflns_number_total 9827
_reflns_threshold_expression >2sigma(I)
_cod_data_source_file c2sc20559a.txt
_cod_data_source_block 11124
_cod_depositor_comments
;
The following automatic conversions were performed:

data item '_symmetry_cell_setting' value 'Hexagonal' was changed to
'hexagonal' in accordance with the
/home/saulius/struct/COD-crude-data/automatic-downloads/DataCite-retrospective/RSC/depositions/lib/dictionaries/cif_core.dic
dictionary named 'cif_core.dic' version 2.4.2 last updated on
2011-04-26.

Automatic conversion script
Id: cif_fix_values 6909 2019-04-08 15:41:33Z antanas 
;
_cod_original_sg_symbol_H-M R-3
_cod_database_code 1556360

loop_
_symmetry_equiv_pos_as_xyz
'x, y, z'
'-y, x-y, z'
'-x+y, -x, z'
'x+2/3, y+1/3, z+1/3'
'-y+2/3, x-y+1/3, z+1/3'
'-x+y+2/3, -x+1/3, z+1/3'
'x+1/3, y+2/3, z+2/3'
'-y+1/3, x-y+2/3, z+2/3'
'-x+y+1/3, -x+2/3, z+2/3'
'-x, -y, -z'
'y, -x+y, -z'
'x-y, x, -z'
'-x+2/3, -y+1/3, -z+1/3'
'y+2/3, -x+y+1/3, -z+1/3'
'x-y+2/3, x+1/3, -z+1/3'
'-x+1/3, -y+2/3, -z+2/3'
'y+1/3, -x+y+2/3, -z+2/3'
'x-y+1/3, x+2/3, -z+2/3'

loop_
_atom_site_label
_atom_site_type_symbol
_atom_site_fract_x
_atom_site_fract_y
_atom_site_fract_z
_atom_site_U_iso_or_equiv
_atom_site_adp_type
_atom_site_occupancy
_atom_site_symmetry_multiplicity
_atom_site_calc_flag
_atom_site_refinement_flags
Ni1 Ni 0.3333 -0.3333 -0.640064(8) 0.01489(6) Uani 1 3 d S
Ni2 Ni 0.3333 -0.3333 -0.517540(8) 0.01336(6) Uani 1 3 d S
As1 As 0.3333 -0.3333 -0.712467(7) 0.01599(5) Uani 1 3 d S
As2 As 0.3333 -0.3333 -0.446020(7) 0.01537(5) Uani 1 3 d S
P1 P 0.309532(16) -0.429482(16) -0.613397(10) 0.01696(6) Uani 1 1 d .
P2 P 0.314828(16) -0.427899(15) -0.542704(10) 0.01578(6) Uani 1 1 d .
C11 C 0.22037(7) -0.49760(7) -0.61863(4) 0.0225(2) Uani 1 1 d .
H11A H 0.1914 -0.4807 -0.6075 0.027 Uiso 1 1 calc R
H11B H 0.2101 -0.5072 -0.6493 0.027 Uiso 1 1 calc R
C12 C 0.20204(7) -0.56228(7) -0.59632(4) 0.0236(3) Uani 1 1 d .
C13 C 0.20711(7) -0.56393(6) -0.55386(4) 0.0226(2) Uani 1 1 d .
C14 C 0.23041(7) -0.50003(6) -0.52883(4) 0.0209(2) Uani 1 1 d .
H14A H 0.2307 -0.5104 -0.4983 0.025 Uiso 1 1 calc R
H14B H 0.1970 -0.4855 -0.5326 0.025 Uiso 1 1 calc R
C15 C 0.36396(7) -0.47180(7) -0.53389(4) 0.0210(2) Uani 1 1 d .
H15A H 0.3792 -0.4644 -0.5039 0.025 Uiso 1 1 calc R
H15B H 0.3330 -0.5205 -0.5374 0.025 Uiso 1 1 calc R
C16 C 0.42441(7) -0.45235(7) -0.56183(4) 0.0225(2) Uani 1 1 d .
C17 C 0.41851(7) -0.45662(7) -0.60436(4) 0.0236(3) Uani 1 1 d .
C18 C 0.35186(7) -0.47900(7) -0.62585(4) 0.0223(2) Uani 1 1 d .
H18A H 0.3210 -0.5263 -0.6180 0.027 Uiso 1 1 calc R
H18B H 0.3587 -0.4777 -0.6570 0.027 Uiso 1 1 calc R
C121 C 0.18031(9) -0.62121(7) -0.62548(5) 0.0323(3) Uani 1 1 d .
H12A H 0.2144 -0.6101 -0.6475 0.048 Uiso 1 1 calc R
H12B H 0.1377 -0.6321 -0.6389 0.048 Uiso 1 1 calc R
H12C H 0.1747 -0.6598 -0.6091 0.048 Uiso 1 1 calc R
C131 C 0.19217(8) -0.62532(7) -0.52843(5) 0.0299(3) Uani 1 1 d .
H13A H 0.1505 -0.6407 -0.5124 0.045 Uiso 1 1 calc R
H13B H 0.2290 -0.6143 -0.5086 0.045 Uiso 1 1 calc R
H13C H 0.1873 -0.6609 -0.5477 0.045 Uiso 1 1 calc R
C161 C 0.48869(8) -0.43511(9) -0.53879(5) 0.0324(3) Uani 1 1 d .
H16A H 0.4923 -0.4755 -0.5358 0.049 Uiso 1 1 calc R
H16B H 0.4884 -0.4173 -0.5106 0.049 Uiso 1 1 calc R
H16C H 0.5270 -0.4014 -0.5551 0.049 Uiso 1 1 calc R
C171 C 0.47514(8) -0.44610(9) -0.63352(5) 0.0312(3) Uani 1 1 d .
H17A H 0.5166 -0.4289 -0.6170 0.047 Uiso 1 1 calc R
H17B H 0.4810 -0.4138 -0.6557 0.047 Uiso 1 1 calc R
H17C H 0.4645 -0.4888 -0.6467 0.047 Uiso 1 1 calc R
C21 C 0.26800(6) -0.41439(6) -0.74318(4) 0.0191(2) Uani 1 1 d .
C22 C 0.20369(7) -0.45000(7) -0.72649(4) 0.0242(3) Uani 1 1 d .
H22 H 0.1934 -0.4351 -0.7009 0.029 Uiso 1 1 calc R
C23 C 0.15396(7) -0.50720(7) -0.74666(5) 0.0277(3) Uani 1 1 d .
H23 H 0.1102 -0.5310 -0.7348 0.033 Uiso 1 1 calc R
C24 C 0.16854(8) -0.52942(7) -0.78413(5) 0.0278(3) Uani 1 1 d .
H24 H 0.1347 -0.5680 -0.7982 0.033 Uiso 1 1 calc R
C25 C 0.23294(8) -0.49487(7) -0.80086(5) 0.0266(3) Uani 1 1 d .
H25 H 0.2432 -0.5103 -0.8262 0.032 Uiso 1 1 calc R
C26 C 0.28261(7) -0.43752(7) -0.78055(4) 0.0228(2) Uani 1 1 d .
H26 H 0.3265 -0.4141 -0.7922 0.027 Uiso 1 1 calc R
C31 C 0.38965(6) -0.24839(6) -0.41627(4) 0.0182(2) Uani 1 1 d .
C32 C 0.38631(7) -0.19249(7) -0.42997(4) 0.0236(3) Uani 1 1 d .
H32 H 0.3571 -0.1970 -0.4526 0.028 Uiso 1 1 calc R
C33 C 0.42524(7) -0.13019(7) -0.41090(5) 0.0265(3) Uani 1 1 d .
H33 H 0.4221 -0.0927 -0.4203 0.032 Uiso 1 1 calc R
C34 C 0.46871(7) -0.12303(7) -0.37814(5) 0.0267(3) Uani 1 1 d .
H34 H 0.4954 -0.0806 -0.3651 0.032 Uiso 1 1 calc R
C35 C 0.47314(7) -0.17807(7) -0.36452(5) 0.0269(3) Uani 1 1 d .
H35 H 0.5033 -0.1731 -0.3424 0.032 Uiso 1 1 calc R
C36 C 0.43342(7) -0.24059(7) -0.38329(4) 0.0223(2) Uani 1 1 d .
H36 H 0.4362 -0.2781 -0.3735 0.027 Uiso 1 1 calc R
C1S C 0.76851(9) 0.07563(10) -0.08707(6) 0.0417(4) Uani 1 1 d .
H1S H 0.8094 0.0753 -0.0848 0.050 Uiso 1 1 calc R
C2S C 0.76848(10) 0.13565(9) -0.08458(7) 0.0439(4) Uani 1 1 d .
H2S H 0.8094 0.1764 -0.0807 0.053 Uiso 1 1 calc R
C3S C 0.70917(10) 0.13631(9) -0.08773(6) 0.0420(4) Uani 1 1 d .
H3S H 0.7093 0.1775 -0.0862 0.050 Uiso 1 1 calc R
C4S C 0.64961(10) 0.07692(10) -0.09308(7) 0.0440(4) Uani 1 1 d .
H4S H 0.6086 0.0772 -0.0950 0.053 Uiso 1 1 calc R
C5S C 0.64963(9) 0.01691(9) -0.09564(6) 0.0418(4) Uani 1 1 d .
H5S H 0.6086 -0.0239 -0.0993 0.050 Uiso 1 1 calc R
C6S C 0.70904(9) 0.01625(9) -0.09280(6) 0.0383(4) Uani 1 1 d .
H6S H 0.7090 -0.0249 -0.0948 0.046 Uiso 1 1 calc R
C1P C 0.56199(10) -0.05691(10) -0.27736(7) 0.0478(5) Uani 1 1 d .
H1P H 0.5170 -0.0758 -0.2869 0.057 Uiso 1 1 calc R
C2P C 0.61300(9) -0.03521(9) -0.30620(6) 0.0371(4) Uani 1 1 d .
H2P H 0.6032 -0.0400 -0.3358 0.044 Uiso 1 1 calc R
C3P C 0.67824(9) -0.00652(11) -0.29289(6) 0.0444(4) Uani 1 1 d .
H3P H 0.7134 0.0089 -0.3132 0.053 Uiso 1 1 calc R
C4P C 0.69288(12) -0.00005(14) -0.25024(7) 0.0581(6) Uani 1 1 d .
H4P H 0.7381 0.0199 -0.2411 0.070 Uiso 1 1 calc R
C5P C 0.64204(16) -0.02250(13) -0.22067(7) 0.0623(7) Uani 1 1 d .
H5P H 0.6519 -0.0185 -0.1911 0.075 Uiso 1 1 calc R
C6P C 0.57549(14) -0.05142(11) -0.23471(7) 0.0593(6) Uani 1 1 d .
H6P H 0.5399 -0.0671 -0.2147 0.071 Uiso 1 1 calc R

loop_
_atom_site_aniso_label
_atom_site_aniso_U_11
_atom_site_aniso_U_22
_atom_site_aniso_U_33
_atom_site_aniso_U_23
_atom_site_aniso_U_13
_atom_site_aniso_U_12
Ni1 0.01584(8) 0.01584(8) 0.01300(11) 0.000 0.000 0.00792(4)
Ni2 0.01366(8) 0.01366(8) 0.01277(11) 0.000 0.000 0.00683(4)
As1 0.01743(7) 0.01743(7) 0.01309(9) 0.000 0.000 0.00872(3)
As2 0.01667(6) 0.01667(6) 0.01278(9) 0.000 0.000 0.00833(3)
P1 0.01983(14) 0.01683(14) 0.01482(14) -0.00049(10) 0.00084(11) 0.00961(12)
P2 0.01765(14) 0.01521(13) 0.01469(14) 0.00013(10) 0.00123(10) 0.00837(11)
C11 0.0229(6) 0.0203(6) 0.0213(6) -0.0019(5) -0.0017(5) 0.0086(5)
C12 0.0249(6) 0.0173(6) 0.0244(6) -0.0044(5) 0.0009(5) 0.0075(5)
C13 0.0235(6) 0.0166(5) 0.0241(6) -0.0015(5) 0.0033(5) 0.0074(5)
C14 0.0217(6) 0.0175(5) 0.0201(6) -0.0016(4) 0.0034(5) 0.0074(5)
C15 0.0269(6) 0.0218(6) 0.0194(6) 0.0031(4) 0.0030(5) 0.0160(5)
C16 0.0241(6) 0.0230(6) 0.0254(6) 0.0028(5) 0.0035(5) 0.0157(5)
C17 0.0278(6) 0.0242(6) 0.0248(6) 0.0037(5) 0.0057(5) 0.0175(5)
C18 0.0292(7) 0.0228(6) 0.0193(6) -0.0014(5) 0.0033(5) 0.0161(5)
C121 0.0409(8) 0.0219(7) 0.0272(7) -0.0072(5) 0.0002(6) 0.0106(6)
C131 0.0388(8) 0.0191(6) 0.0280(7) 0.0015(5) 0.0062(6) 0.0117(6)
C161 0.0307(7) 0.0396(8) 0.0353(8) 0.0013(6) -0.0017(6) 0.0239(7)
C171 0.0343(8) 0.0397(8) 0.0303(7) 0.0069(6) 0.0104(6) 0.0264(7)
C21 0.0223(6) 0.0188(5) 0.0162(5) 0.0001(4) -0.0013(4) 0.0101(5)
C22 0.0249(6) 0.0245(6) 0.0221(6) 0.0002(5) 0.0009(5) 0.0115(5)
C23 0.0225(6) 0.0239(6) 0.0321(7) 0.0016(5) -0.0003(5) 0.0082(5)
C24 0.0294(7) 0.0191(6) 0.0312(7) -0.0025(5) -0.0077(6) 0.0093(5)
C25 0.0332(7) 0.0240(6) 0.0231(6) -0.0040(5) -0.0021(5) 0.0146(6)
C26 0.0257(6) 0.0221(6) 0.0197(6) -0.0010(5) 0.0011(5) 0.0114(5)
C31 0.0177(5) 0.0185(5) 0.0161(5) -0.0005(4) 0.0005(4) 0.0073(4)
C32 0.0253(6) 0.0222(6) 0.0223(6) 0.0005(5) -0.0052(5) 0.0110(5)
C33 0.0275(7) 0.0196(6) 0.0296(7) 0.0007(5) -0.0030(5) 0.0096(5)
C34 0.0232(6) 0.0207(6) 0.0306(7) -0.0043(5) -0.0046(5) 0.0068(5)
C35 0.0238(6) 0.0261(7) 0.0284(7) -0.0043(5) -0.0088(5) 0.0107(5)
C36 0.0229(6) 0.0226(6) 0.0216(6) -0.0018(5) -0.0040(5) 0.0114(5)
C1S 0.0353(9) 0.0418(9) 0.0475(10) 0.0053(8) 0.0010(7) 0.0188(8)
C2S 0.0369(9) 0.0325(8) 0.0524(11) 0.0015(8) -0.0003(8) 0.0100(7)
C3S 0.0447(10) 0.0305(8) 0.0488(10) 0.0014(7) 0.0006(8) 0.0173(8)
C4S 0.0368(9) 0.0389(9) 0.0571(12) 0.0013(8) -0.0044(8) 0.0195(8)
C5S 0.0367(9) 0.0317(8) 0.0504(11) -0.0009(7) -0.0087(8) 0.0121(7)
C6S 0.0442(9) 0.0316(8) 0.0399(9) 0.0024(7) -0.0030(7) 0.0195(7)
C1P 0.0320(9) 0.0437(10) 0.0564(12) -0.0180(9) 0.0036(8) 0.0105(8)
C2P 0.0318(8) 0.0425(9) 0.0369(8) -0.0070(7) -0.0058(7) 0.0186(7)
C3P 0.0307(8) 0.0626(12) 0.0424(10) -0.0069(9) -0.0047(7) 0.0252(9)
C4P 0.0582(13) 0.0925(18) 0.0501(12) -0.0251(12) -0.0262(10) 0.0576(13)
C5P 0.119(2) 0.0653(14) 0.0307(9) -0.0099(9) -0.0132(12) 0.0674(16)
C6P 0.0773(16) 0.0398(10) 0.0500(12) -0.0032(9) 0.0264(11) 0.0213(11)

loop_
_atom_type_symbol
_atom_type_description
_atom_type_scat_dispersion_real
_atom_type_scat_dispersion_imag
_atom_type_scat_source
C C 0.0033 0.0016 'International Tables Vol C Tables 4.2.6.8 and 6.1.1.4'
H H 0.0000 0.0000 'International Tables Vol C Tables 4.2.6.8 and 6.1.1.4'
P P 0.1023 0.0942 'International Tables Vol C Tables 4.2.6.8 and 6.1.1.4'
Ni Ni 0.3393 1.1124 'International Tables Vol C Tables 4.2.6.8 and 6.1.1.4'
As As 0.0499 2.0058 'International Tables Vol C Tables 4.2.6.8 and 6.1.1.4'

loop_
_geom_angle_atom_site_label_1
_geom_angle_atom_site_label_2
_geom_angle_atom_site_label_3
_geom_angle
_geom_angle_site_symmetry_1
_geom_angle_site_symmetry_3
P1 Ni1 P1 105.995(12) 3_655 2_545
P1 Ni1 P1 105.996(12) 3_655 .
P1 Ni1 P1 105.996(12) 2_545 .
P1 Ni1 As1 112.757(10) 3_655 .
P1 Ni1 As1 112.757(11) 2_545 .
P1 Ni1 As1 112.755(11) . .
P2 Ni2 P2 107.287(11) . 3_655
P2 Ni2 P2 107.286(11) . 2_545
P2 Ni2 P2 107.288(11) 3_655 2_545
P2 Ni2 As2 111.578(10) . .
P2 Ni2 As2 111.575(10) 3_655 .
P2 Ni2 As2 111.575(10) 2_545 .
C21 As1 C21 98.00(5) 3_655 .
C21 As1 C21 97.99(5) 3_655 2_545
C21 As1 C21 98.00(5) . 2_545
C21 As1 Ni1 119.37(4) 3_655 .
C21 As1 Ni1 119.37(4) . .
C21 As1 Ni1 119.37(4) 2_545 .
C31 As2 C31 99.17(5) 2_545 .
C31 As2 C31 99.17(5) 2_545 3_655
C31 As2 C31 99.17(5) . 3_655
C31 As2 Ni2 118.46(4) 2_545 .
C31 As2 Ni2 118.46(4) . .
C31 As2 Ni2 118.46(4) 3_655 .
C11 P1 C18 99.11(6) . .
C11 P1 Ni1 115.78(5) . .
C18 P1 Ni1 126.75(5) . .
C11 P1 P2 97.48(4) . .
C18 P1 P2 100.22(4) . .
Ni1 P1 P2 112.694(17) . .
C14 P2 C15 97.24(6) . .
C14 P2 Ni2 113.92(4) . .
C15 P2 Ni2 128.60(5) . .
C14 P2 P1 101.19(4) . .
C15 P2 P1 100.45(4) . .
Ni2 P2 P1 111.432(17) . .
C12 C11 P1 115.96(10) . .
C13 C12 C121 125.16(13) . .
C13 C12 C11 120.43(12) . .
C121 C12 C11 114.39(12) . .
C12 C13 C131 124.88(12) . .
C12 C13 C14 118.92(12) . .
C131 C13 C14 116.20(12) . .
C13 C14 P2 116.68(9) . .
C16 C15 P2 117.94(9) . .
C17 C16 C161 123.11(13) . .
C17 C16 C15 120.79(13) . .
C161 C16 C15 115.82(12) . .
C16 C17 C171 122.97(13) . .
C16 C17 C18 121.20(12) . .
C171 C17 C18 115.59(12) . .
C17 C18 P1 116.58(9) . .
C22 C21 C26 118.77(12) . .
C22 C21 As1 117.33(10) . .
C26 C21 As1 123.90(10) . .
C21 C22 C23 121.12(13) . .
C24 C23 C22 119.85(14) . .
C25 C24 C23 119.66(13) . .
C24 C25 C26 120.27(13) . .
C25 C26 C21 120.32(13) . .
C36 C31 C32 118.72(12) . .
C36 C31 As2 123.92(10) . .
C32 C31 As2 117.35(9) . .
C33 C32 C31 120.96(12) . .
C34 C33 C32 119.79(13) . .
C33 C34 C35 119.88(13) . .
C34 C35 C36 120.18(13) . .
C35 C36 C31 120.46(13) . .
C6S C1S C2S 120.06(18) . .
C3S C2S C1S 120.16(18) . .
C2S C3S C4S 119.83(18) . .
C3S C4S C5S 120.02(18) . .
C6S C5S C4S 120.18(17) . .
C5S C6S C1S 119.74(17) . .
C2P C1P C6P 120.2(2) . .
C1P C2P C3P 120.64(18) . .
C2P C3P C4P 120.1(2) . .
C3P C4P C5P 120.1(2) . .
C4P C5P C6P 119.23(19) . .
C1P C6P C5P 119.8(2) . .

loop_
_geom_bond_atom_site_label_1
_geom_bond_atom_site_label_2
_geom_bond_distance
_geom_bond_site_symmetry_2
Ni1 P1 2.1682(3) 3_655
Ni1 P1 2.1682(3) 2_545
Ni1 P1 2.1681(3) .
Ni1 As1 2.2769(3) .
Ni2 P2 2.1519(3) .
Ni2 P2 2.1519(3) 3_655
Ni2 P2 2.1519(3) 2_545
Ni2 As2 2.2492(3) .
As1 C21 1.9695(13) 3_655
As1 C21 1.9695(13) .
As1 C21 1.9695(13) 2_545
As2 C31 1.9629(12) 2_545
As2 C31 1.9629(12) .
As2 C31 1.9629(12) 3_655
P1 C11 1.8681(14) .
P1 C18 1.8768(13) .
P1 P2 2.2258(4) .
P2 C14 1.8724(13) .
P2 C15 1.8788(13) .
C11 C12 1.5046(19) .
C12 C13 1.343(2) .
C12 C121 1.5021(19) .
C13 C131 1.508(2) .
C13 C14 1.5123(18) .
C15 C16 1.5135(18) .
C16 C17 1.343(2) .
C16 C161 1.513(2) .
C17 C171 1.5124(19) .
C17 C18 1.513(2) .
C21 C22 1.3894(19) .
C21 C26 1.3992(18) .
C22 C23 1.394(2) .
C23 C24 1.391(2) .
C24 C25 1.390(2) .
C25 C26 1.3975(19) .
C31 C36 1.3945(17) .
C31 C32 1.3968(18) .
C32 C33 1.3923(19) .
C33 C34 1.388(2) .
C34 C35 1.390(2) .
C35 C36 1.3944(19) .
C1S C6S 1.382(3) .
C1S C2S 1.386(3) .
C2S C3S 1.379(3) .
C3S C4S 1.381(3) .
C4S C5S 1.386(3) .
C5S C6S 1.380(3) .
C1P C2P 1.366(3) .
C1P C6P 1.368(3) .
C2P C3P 1.371(2) .
C3P C4P 1.373(3) .
C4P C5P 1.378(4) .
C5P C6P 1.404(4) .
